data_7100553
loop_
_publ_author_name
S.M.Cohen
D.L.Murphy
M.R.Malachowski
C.F.Campana

_publ_section_title
;
A Chiral, Heterometallic Metal-Organic Framework
Derived from a Tris(Chelate) Coordination Complex
;
_journal_name_full 'Chemical Communications'
_journal_paper_doi 10.1039/b510915a
_journal_year 2005
_chemical_formula_sum 'C63.44 H44.44 Ag Co F3 N9 O3 S'
_chemical_formula_weight 1236.63
_space_group_IT_number 209
_symmetry_cell_setting cubic
_symmetry_space_group_name_Hall 'F 4 2 3'
_symmetry_space_group_name_H-M 'F 4 3 2'
_cell_angle_alpha 90.00
_cell_angle_beta 90.00
_cell_angle_gamma 90.00
_cell_formula_units_Z 32
_cell_length_a 34.7494(14)
_cell_length_b 34.7494(14)
_cell_length_c 34.7494(14)
_cell_measurement_temperature 100(2)
_cell_volume 41961(3)
_diffrn_ambient_temperature 100(2)
_exptl_crystal_density_diffrn 1.566
_cod_depositor_comments
;
The following automatic conversions were performed:
'_symmetry_cell_setting' value 'Cubic' changed to 'cubic' according to
'/home/saulius/struct/CIF-dictionaries/cif_core.dic' dictionary named
'cif_core.dic' version 2.4.1 from 2010-06-29.

Automatic conversion script
Id: cif_fix_enum 1527 2010-12-29 10:47:43Z saulius 
;
_cod_database_code 7100553

loop_
_symmetry_equiv_pos_as_xyz
'x, y, z'
'-y, x, z'
'-x, -y, z'
'y, -x, z'
'x, -y, -z'
'y, x, -z'
'-x, y, -z'
'-y, -x, -z'
'z, x, y'
'-x, z, y'
'-z, -x, y'
'x, -z, y'
'z, -x, -y'
'x, z, -y'
'-z, x, -y'
'-x, -z, -y'
'y, z, x'
'-z, -y, -x'
'-z, y, x'
'z, y, -x'
'z, -y, x'
'y, -z, -x'
'-y, -z, x'
'-y, z, -x'
'x, y+1/2, z+1/2'
'-y, x+1/2, z+1/2'
'-x, -y+1/2, z+1/2'
'y, -x+1/2, z+1/2'
'x, -y+1/2, -z+1/2'
'y, x+1/2, -z+1/2'
'-x, y+1/2, -z+1/2'
'-y, -x+1/2, -z+1/2'
'z, x+1/2, y+1/2'
'-x, z+1/2, y+1/2'
'-z, -x+1/2, y+1/2'
'x, -z+1/2, y+1/2'
'z, -x+1/2, -y+1/2'
'x, z+1/2, -y+1/2'
'-z, x+1/2, -y+1/2'
'-x, -z+1/2, -y+1/2'
'y, z+1/2, x+1/2'
'-z, -y+1/2, -x+1/2'
'-z, y+1/2, x+1/2'
'z, y+1/2, -x+1/2'
'z, -y+1/2, x+1/2'
'y, -z+1/2, -x+1/2'
'-y, -z+1/2, x+1/2'
'-y, z+1/2, -x+1/2'
'x+1/2, y, z+1/2'
'-y+1/2, x, z+1/2'
'-x+1/2, -y, z+1/2'
'y+1/2, -x, z+1/2'
'x+1/2, -y, -z+1/2'
'y+1/2, x, -z+1/2'
'-x+1/2, y, -z+1/2'
'-y+1/2, -x, -z+1/2'
'z+1/2, x, y+1/2'
'-x+1/2, z, y+1/2'
'-z+1/2, -x, y+1/2'
'x+1/2, -z, y+1/2'
'z+1/2, -x, -y+1/2'
'x+1/2, z, -y+1/2'
'-z+1/2, x, -y+1/2'
'-x+1/2, -z, -y+1/2'
'y+1/2, z, x+1/2'
'-z+1/2, -y, -x+1/2'
'-z+1/2, y, x+1/2'
'z+1/2, y, -x+1/2'
'z+1/2, -y, x+1/2'
'y+1/2, -z, -x+1/2'
'-y+1/2, -z, x+1/2'
'-y+1/2, z, -x+1/2'
'x+1/2, y+1/2, z'
'-y+1/2, x+1/2, z'
'-x+1/2, -y+1/2, z'
'y+1/2, -x+1/2, z'
'x+1/2, -y+1/2, -z'
'y+1/2, x+1/2, -z'
'-x+1/2, y+1/2, -z'
'-y+1/2, -x+1/2, -z'
'z+1/2, x+1/2, y'
'-x+1/2, z+1/2, y'
'-z+1/2, -x+1/2, y'
'x+1/2, -z+1/2, y'
'z+1/2, -x+1/2, -y'
'x+1/2, z+1/2, -y'
'-z+1/2, x+1/2, -y'
'-x+1/2, -z+1/2, -y'
'y+1/2, z+1/2, x'
'-z+1/2, -y+1/2, -x'
'-z+1/2, y+1/2, x'
'z+1/2, y+1/2, -x'
'z+1/2, -y+1/2, x'
'y+1/2, -z+1/2, -x'
'-y+1/2, -z+1/2, x'
'-y+1/2, z+1/2, -x'

loop_
_atom_site_label
_atom_site_type_symbol
_atom_site_fract_x
_atom_site_fract_y
_atom_site_fract_z
_atom_site_U_iso_or_equiv
_atom_site_adp_type
_atom_site_occupancy
_atom_site_symmetry_multiplicity
_atom_site_calc_flag
_atom_site_refinement_flags
_atom_site_disorder_assembly
_atom_site_disorder_group
Ag1 Ag 0.10308(4) -0.10308(4) 0.10308(4) 0.1467(9) Uani 1 3 d S . .
Co1 Co 0.135390(16) 0.135390(16) 0.364610(16) 0.0377(3) Uani 1 3 d S . .
N1 N 0.17260(15) 0.11623(12) 0.32770(15) 0.0460(9) Uani 1 1 d . . .
N2 N 0.09496(13) 0.10225(11) 0.34622(11) 0.0398(9) Uani 1 1 d . . .
N3 N 0.1093(2) -0.0593(2) 0.1471(2) 0.095(3) Uani 1 1 d . . .
C1 C 0.21072(19) 0.1248(2) 0.32688(17) 0.0628(17) Uani 1 1 d . . .
H1 H 0.2231 0.1426 0.3436 0.075 Uiso 1 1 calc R . .
C2 C 0.2296(2) 0.1033(2) 0.29754(19) 0.0679(19) Uani 1 1 d . . .
H2 H 0.2559 0.1051 0.2903 0.081 Uiso 1 1 calc R . .
C3 C 0.20161(17) 0.07915(19) 0.28147(17) 0.0554(15) Uani 1 1 d . . .
H3 H 0.2055 0.0609 0.2615 0.066 Uiso 1 1 calc R . .
C4 C 0.16620(18) 0.08703(18) 0.30063(14) 0.0503(13) Uani 1 1 d . . .
C5 C 0.13095(16) 0.07044(13) 0.29349(14) 0.0393(10) Uani 1 1 d . . .
C6 C 0.09678(15) 0.07790(13) 0.31356(12) 0.0352(9) Uani 1 1 d . . .
C7 C 0.0602(2) 0.06060(16) 0.30813(14) 0.0504(12) Uani 1 1 d . . .
H7 H 0.0535 0.0430 0.2883 0.061 Uiso 1 1 calc R . .
C8 C 0.03578(16) 0.07395(15) 0.33707(17) 0.0469(12) Uani 1 1 d . . .
H8 H 0.0096 0.0673 0.3413 0.056 Uiso 1 1 calc R . .
C9 C 0.05868(13) 0.09951(16) 0.35850(15) 0.0408(10) Uani 1 1 d . . .
H9 H 0.0491 0.1136 0.3799 0.049 Uiso 1 1 calc R . .
C10 C 0.12866(18) 0.04199(15) 0.26102(16) 0.0487(13) Uani 1 1 d . . .
C11 C 0.1148(3) 0.05271(18) 0.22576(18) 0.073(2) Uani 1 1 d . . .
H11 H 0.1084 0.0790 0.2220 0.088 Uiso 1 1 calc R . .
C12 C 0.1098(3) 0.0294(2) 0.19724(19) 0.073(2) Uani 1 1 d . . .
H12 H 0.0990 0.0381 0.1737 0.087 Uiso 1 1 calc R . .
C13 C 0.1210(2) -0.01031(17) 0.2019(2) 0.068(2) Uani 1 1 d . . .
C14 C 0.1347(2) -0.02248(17) 0.2365(2) 0.0637(17) Uani 1 1 d . . .
H14 H 0.1413 -0.0487 0.2403 0.076 Uiso 1 1 calc R . .
C15 C 0.1390(2) 0.00453(19) 0.2666(2) 0.0626(16) Uani 1 1 d . . .
H15 H 0.1491 -0.0034 0.2907 0.075 Uiso 1 1 calc R . .
C16 C 0.1158(2) -0.0374(2) 0.1721(2) 0.075(2) Uani 1 1 d . . .

loop_
_atom_site_aniso_label
_atom_site_aniso_U_11
_atom_site_aniso_U_22
_atom_site_aniso_U_33
_atom_site_aniso_U_23
_atom_site_aniso_U_13
_atom_site_aniso_U_12
Ag1 0.1467(9) 0.1467(9) 0.1467(9) -0.1024(9) 0.1024(9) -0.1024(9)
Co1 0.0377(3) 0.0377(3) 0.0377(3) 0.0032(2) 0.0032(2) -0.0032(2)
N1 0.043(3) 0.052(2) 0.044(3) 0.000(2) 0.0124(16) -0.006(2)
N2 0.045(2) 0.037(2) 0.0377(18) 0.0042(15) -0.0021(17) 0.0077(17)
N3 0.091(5) 0.075(4) 0.119(6) -0.055(4) 0.062(4) -0.033(3)
C1 0.058(4) 0.093(5) 0.037(3) 0.010(3) 0.017(3) -0.001(3)
C2 0.057(4) 0.097(5) 0.049(3) -0.009(3) 0.024(3) 0.000(4)
C3 0.052(3) 0.067(4) 0.046(3) 0.005(3) 0.022(3) 0.008(3)
C4 0.058(3) 0.065(3) 0.028(2) 0.006(2) 0.011(2) 0.013(3)
C5 0.055(3) 0.030(2) 0.032(2) 0.0085(17) 0.005(2) 0.000(2)
C6 0.047(2) 0.0278(19) 0.031(2) 0.0011(16) 0.0020(18) 0.0026(17)
C7 0.080(4) 0.027(2) 0.044(2) 0.001(2) -0.006(3) -0.003(2)
C8 0.045(3) 0.041(3) 0.054(3) 0.002(2) -0.003(2) -0.005(2)
C9 0.029(2) 0.051(3) 0.042(3) -0.006(2) 0.0002(18) -0.003(2)
C10 0.062(3) 0.042(3) 0.042(3) -0.001(2) 0.022(2) -0.008(2)
C11 0.135(7) 0.039(3) 0.046(3) 0.008(2) 0.020(4) -0.007(4)
C12 0.117(7) 0.063(4) 0.038(3) 0.004(3) 0.013(4) 0.001(4)
C13 0.079(4) 0.044(3) 0.081(5) -0.019(3) 0.031(4) -0.011(3)
C14 0.070(4) 0.034(3) 0.087(5) 0.003(3) 0.005(4) 0.006(3)
C15 0.084(4) 0.037(3) 0.067(3) 0.000(3) -0.005(3) -0.002(3)
C16 0.076(5) 0.074(5) 0.074(5) -0.019(4) 0.035(4) -0.007(4)

loop_
_geom_bond_atom_site_label_1
_geom_bond_atom_site_label_2
_geom_bond_distance
_geom_bond_site_symmetry_2
_geom_bond_publ_flag
Ag1 N3 2.170(6) 23 ?
Ag1 N3 2.170(6) . ?
Ag1 N3 2.170(6) 13 ?
Co1 N2 1.926(4) 63 ?
Co1 N2 1.926(4) . ?
Co1 N2 1.926(4) 46 ?
Co1 N1 1.939(4) 63 ?
Co1 N1 1.939(4) . ?
Co1 N1 1.939(4) 46 ?
N1 C1 1.358(8) . ?
N1 C4 1.401(8) . ?
N2 C9 1.334(6) . ?
N2 C6 1.417(6) . ?
N3 C16 1.176(10) . ?
C1 C2 1.423(9) . ?
C1 H1 0.9500 . ?
C2 C3 1.401(10) . ?
C2 H2 0.9500 . ?
C3 C4 1.426(8) . ?
C3 H3 0.9500 . ?
C4 C5 1.376(8) . ?
C5 C6 1.401(7) . ?
C5 C10 1.502(7) . ?
C6 C7 1.419(8) . ?
C7 C8 1.395(9) . ?
C7 H7 0.9500 . ?
C8 C9 1.406(7) . ?
C8 H8 0.9500 . ?
C9 H9 0.9500 . ?
C10 C15 1.364(8) . ?
C10 C11 1.369(9) . ?
C11 C12 1.293(10) . ?
C11 H11 0.9500 . ?
C12 C13 1.442(10) . ?
C12 H12 0.9500 . ?
C13 C14 1.358(11) . ?
C13 C16 1.411(10) . ?
C14 C15 1.413(10) . ?
C14 H14 0.9500 . ?
C15 H15 0.9500 . ?
